data_9013661
loop_
_publ_author_name
'Leduc, E. M. S.'
'Peterson, R. C.'
'Wang, R.'

_publ_section_title
;The crystal structure and hydrogen bonding of synthetic konyaite,
 Na2Mg(SO4)2*5H2O Locality: synthetic
;
_journal_name_full 'American Mineralogist'
_journal_page_first 1005
_journal_page_last 1011
_journal_paper_doi 10.2138/am.2009.3132
_journal_volume 94
_journal_year 2009
_chemical_compound_source Synthetic
_chemical_formula_sum 'H10 Mg Na2 O13 S2'
_chemical_name_mineral Konyaite
_space_group_IT_number 14
_symmetry_space_group_name_Hall '-P 2ybc'
_symmetry_space_group_name_H-M 'P 1 21/c 1'
_cell_angle_alpha 90
_cell_angle_beta 95.425
_cell_angle_gamma 90
_cell_formula_units_Z 4
_cell_length_a 5.7690
_cell_length_b 23.951
_cell_length_c 8.0460
_cell_volume 1106.763
_database_code_amcsd 0004958
_exptl_crystal_density_diffrn 2.115
_cod_original_formula_sum 'Na2 Mg S2 O13 H10'
_cod_database_code 9013661

loop_
_space_group_symop_operation_xyz
x,y,z
x,1/2-y,1/2+z
-x,1/2+y,1/2-z
-x,-y,-z

loop_
_atom_site_aniso_label
_atom_site_aniso_U_11
_atom_site_aniso_U_22
_atom_site_aniso_U_33
_atom_site_aniso_U_12
_atom_site_aniso_U_13
_atom_site_aniso_U_23
Na1 0.01900 0.01500 0.01400 -0.00100 -0.00400 -0.00100
Na2 0.02000 0.01600 0.01400 -0.00100 0.00000 0.00100
Mg 0.01000 0.01000 0.01000 0.00000 0.00000 0.00000
S1 0.01000 0.01000 0.00900 0.00000 0.00000 0.00000
S2 0.01000 0.01000 0.01100 0.00000 0.00000 0.00100
O1 0.01500 0.01400 0.02400 0.00000 0.00400 0.00600
O2 0.01600 0.02700 0.01200 0.00300 0.00000 -0.00300
O3 0.01500 0.01300 0.02100 0.00400 -0.00200 -0.00200
O4 0.01600 0.01600 0.01600 -0.00500 -0.00500 0.00200
O5 0.01500 0.01700 0.01500 -0.00200 0.00400 -0.00400
O6 0.02100 0.01400 0.01500 0.00000 -0.00200 0.00500
O7 0.01500 0.01100 0.01400 0.00200 -0.00100 -0.00100
O8 0.01300 0.01600 0.01700 -0.00200 -0.00300 -0.00100
Ow1 0.01100 0.01300 0.01400 0.00100 0.00200 0.00300
Ow2 0.01400 0.01800 0.01200 0.00300 0.00300 0.00200
Ow3 0.01400 0.01300 0.01500 -0.00200 -0.00200 0.00200
Ow4 0.01400 0.03400 0.01500 -0.00900 0.00500 -0.01000
Ow5 0.02100 0.01300 0.01600 0.00600 -0.00200 -0.00200

loop_
_atom_site_label
_atom_site_fract_x
_atom_site_fract_y
_atom_site_fract_z
_atom_site_U_iso_or_equiv
_atom_site_type_symbol
_atom_site_attached_hydrogens
Na1 0.22030 0.54950 0.55130 0.01600 Na 0
Na2 0.18370 0.44530 0.84450 0.01700 Na 0
Mg 0.53490 0.64080 0.81820 0.01000 Mg 0
S1 0.28780 0.49110 0.20090 0.00900 S 0
S2 0.00470 0.66770 0.32550 0.01100 S 0
O1 -0.04580 0.61770 0.42240 0.01700 O 0
O2 0.05380 0.64950 0.15670 0.01800 O 0
O3 -0.19720 0.70550 0.31130 0.01600 O 0
O4 0.21140 0.69690 0.40660 0.01600 O 0
O5 0.10670 0.49560 0.31740 0.01600 O 0
O6 0.22640 0.52700 0.05620 0.01700 O 0
O7 0.29350 0.43250 0.13860 0.01300 O 0
O8 0.51530 0.50670 0.28600 0.01600 O 0
Ow1 0.21620 0.60190 0.80600 0.01300 O 0
Ow2 0.53830 0.62450 0.56160 0.01500 O 0
Ow3 0.84700 0.68250 0.85600 0.01400 O 0
Ow4 0.50390 0.65140 0.07200 0.02100 O 0
Ow5 0.36870 0.71330 0.74000 0.01700 O 0
H1A 0.10700 0.62200 0.80200 0.02800 H 0
H1B 0.20700 0.58200 0.87200 0.03300 H 0
H2A 0.47100 0.64800 0.50300 0.04000 H 0
H2B 0.66900 0.62200 0.52400 0.03300 H 0
H3A 0.90900 0.68000 0.94400 0.01600 H 0
H3B 0.83900 0.71800 0.84400 0.04200 H 0
H4A 0.57400 0.67500 0.13800 0.03100 H 0
H4B 0.37400 0.65000 0.10600 0.03100 H 0
H5A 0.32400 0.73900 0.79200 0.02400 H 0
H5B 0.30100 0.71500 0.65100 0.06000 H 0

loop_
_cod_changelog_entry_id
_cod_changelog_entry_author
_cod_changelog_entry_date
_cod_changelog_entry_text
1
;cod-tools version 3.8.0
Id: cif_guess_AMCSD_atom_types 9581 2023-05-17 12:35:41Z saulius
;
2023-05-18T08:44:55+03:00
;Derived atom types and hydrogen counts
from atom names that follow the AMCSD naming convention
(Wat == water, O-H == hydroxyl).
;

loop_
_cod_related_entry_id
_cod_related_entry_database
_cod_related_entry_code
1 AMCSD 0004958
